data_7213892
loop_
_publ_author_name
'Li, Huimin'
'Zhou, Jingmin'
'Shi, Wei'
'Zhang, Xuejing'
'Zhang, Zhenjie'
'Zhang, Meng'
'Cheng, Peng'

_publ_section_title
;
 Structural diversity of four new metal--organic frameworks with a curved
 tetracarboxdiimide dicarboxylic acid
;
_journal_issue 5
_journal_name_full CrystEngComm
_journal_page_first 834
_journal_paper_doi 10.1039/c3ce41805g
_journal_volume 16
_journal_year 2014
_chemical_formula_moiety 'C55 H41 Cd2 N5 O20'
_chemical_formula_sum 'C55 H41 Cd2 N5 O20'
_chemical_formula_weight 1316.73
_space_group_crystal_system monoclinic
_space_group_IT_number 13
_space_group_name_Hall '-P 2yc'
_space_group_name_H-M_alt 'P 1 2/c 1'
_symmetry_space_group_name_Hall '-P 2yc'
_symmetry_space_group_name_H-M 'P 1 2/c 1'
_atom_sites_solution_hydrogens geom
_atom_sites_solution_primary direct
_atom_sites_solution_secondary difmap
_audit_creation_method
;
  Olex2 1.2
  (compiled Apr 23 2013 17:54:37, GUI svn.r4466)
;
_cell_angle_alpha 90.00
_cell_angle_beta 119.218(5)
_cell_angle_gamma 90.00
_cell_formula_units_Z 2
_cell_length_a 15.1796(7)
_cell_length_b 15.6453(5)
_cell_length_c 16.9840(15)
_cell_measurement_temperature 293(2)
_cell_volume 3520.3(4)
_computing_molecular_graphics
;
O. V. Dolomanov, L. J. Bourhis, R. J. Gildea, J. A. K. Howard and H. Puschmann,
OLEX2: a complete structure solution, refinement and analysis program.
J. Appl. Cryst. (2009). 42, 339-341.
;
_computing_publication_material
;
O. V. Dolomanov, L. J. Bourhis, R. J. Gildea, J. A. K. Howard and H. Puschmann,
OLEX2: a complete structure solution, refinement and analysis program.
J. Appl. Cryst. (2009). 42, 339-341.
;
_computing_structure_refinement
;
XL, G.M. Sheldrick, Acta Cryst.
(2008). A64, 112-122
;
_computing_structure_solution 'SHELXS-97 (Sheldrick, 1990)'
_diffrn_ambient_temperature 293(2)
_diffrn_measured_fraction_theta_full 0.996
_diffrn_measured_fraction_theta_max 0.996
_diffrn_radiation_monochromator graphite
_diffrn_radiation_type 'MO K\a'
_diffrn_radiation_wavelength 0.71073
_diffrn_reflns_av_R_equivalents 0.0444
_diffrn_reflns_av_unetI/netI 0.0649
_diffrn_reflns_limit_h_max 17
_diffrn_reflns_limit_h_min -18
_diffrn_reflns_limit_k_max 16
_diffrn_reflns_limit_k_min -18
_diffrn_reflns_limit_l_max 20
_diffrn_reflns_limit_l_min -20
_diffrn_reflns_number 16450
_diffrn_reflns_theta_full 25.01
_diffrn_reflns_theta_max 25.01
_diffrn_reflns_theta_min 2.83
_diffrn_source 'fine-focus sealed tube'
_diffrn_source_current n/a
_diffrn_source_voltage n/a
_exptl_absorpt_coefficient_mu 0.668
_exptl_crystal_density_diffrn 1.242
_exptl_crystal_density_method 'not measured'
_exptl_crystal_F_000 1324
_platon_squeeze_details
;
;
_refine_diff_density_max 2.026
_refine_diff_density_min -1.107
_refine_diff_density_rms 0.152
_refine_ls_extinction_method none
_refine_ls_goodness_of_fit_ref 1.069
_refine_ls_hydrogen_treatment mixed
_refine_ls_matrix_type full
_refine_ls_number_parameters 434
_refine_ls_number_reflns 6189
_refine_ls_number_restraints 606
_refine_ls_restrained_S_all 1.054
_refine_ls_R_factor_all 0.1062
_refine_ls_R_factor_gt 0.0867
_refine_ls_shift/su_max 0.000
_refine_ls_shift/su_mean 0.000
_refine_ls_structure_factor_coef Fsqd
_refine_ls_weighting_details 'calc w=1/[\s^2^(Fo^2^)+(0.1512P)^2^+14.5145P] where P=(Fo^2^+2Fc^2^)/3'
_refine_ls_weighting_scheme calc
_refine_ls_wR_factor_gt 0.2439
_refine_ls_wR_factor_ref 0.2622
_reflns_number_gt 4749
_reflns_number_total 6189
_reflns_threshold_expression >2sigma(I)
_cod_data_source_file c3ce41805g.txt
_cod_data_source_block 4
_cod_database_code 7213892

loop_
_space_group_symop_id
_space_group_symop_operation_xyz
1 'x, y, z'
2 '-x, y, -z+1/2'
3 '-x, -y, -z'
4 'x, -y, z-1/2'

loop_
_atom_site_label
_atom_site_type_symbol
_atom_site_fract_x
_atom_site_fract_y
_atom_site_fract_z
_atom_site_U_iso_or_equiv
_atom_site_adp_type
_atom_site_occupancy
_atom_site_symmetry_multiplicity
_atom_site_calc_flag
_atom_site_refinement_flags
_atom_site_disorder_assembly
_atom_site_disorder_group
C1 C -0.298(3) 0.675(2) 0.2507(16) 0.038(7) Uani 0.25 1 d PDU A 2
H1A H -0.3367 0.6361 0.2025 0.057 Uiso 0.25 1 calc PR A 2
H1B H -0.2314 0.6809 0.2574 0.057 Uiso 0.25 1 calc PR A 2
H1C H -0.3302 0.7301 0.2371 0.057 Uiso 0.25 1 calc PR A 2
C4 C -0.324(3) 0.744(2) 0.399(2) 0.059(9) Uani 0.25 1 d PDU B 1
H4A H -0.2782 0.7916 0.4236 0.089 Uiso 0.25 1 calc PR B 1
H4B H -0.3280 0.7147 0.4463 0.089 Uiso 0.25 1 calc PR B 1
H4C H -0.3895 0.7649 0.3557 0.089 Uiso 0.25 1 calc PR B 1
C7 C -0.381(2) 0.632(2) 0.342(2) 0.051(8) Uani 0.25 1 d PDU A 2
H7A H -0.3903 0.6804 0.3717 0.077 Uiso 0.25 1 calc PR A 2
H7B H -0.3750 0.5811 0.3764 0.077 Uiso 0.25 1 calc PR A 2
H7C H -0.4389 0.6261 0.2828 0.077 Uiso 0.25 1 calc PR A 2
C8 C -0.1558(5) 0.4769(4) 0.6978(5) 0.0323(15) Uani 1 1 d U . .
C9 C -0.334(3) 0.684(3) 0.2522(16) 0.054(9) Uani 0.25 1 d PDU B 1
H9A H -0.3930 0.6482 0.2274 0.081 Uiso 0.25 1 calc PR B 1
H9B H -0.2869 0.6616 0.2347 0.081 Uiso 0.25 1 calc PR B 1
H9C H -0.3525 0.7409 0.2299 0.081 Uiso 0.25 1 calc PR B 1
C11 C -0.7224(5) 0.7342(4) 0.5902(4) 0.0312(15) Uani 1 1 d U . .
H11 H -0.7375 0.6994 0.6301 0.037 Uiso 1 1 calc R . .
C12 C -0.3114(5) 0.5370(5) 0.5703(5) 0.0381(17) Uani 1 1 d U . .
H12 H -0.2860 0.5202 0.5327 0.046 Uiso 1 1 calc R . .
C16 C -0.8382(5) 0.8554(5) 0.5815(5) 0.0371(17) Uani 1 1 d U . .
C17 C -0.8125(5) 0.7929(5) 0.5280(5) 0.0345(16) Uani 1 1 d U . .
H17 H -0.8718 0.7580 0.4894 0.041 Uiso 1 1 calc R . .
C18 C -0.5701(5) 0.7065(5) 0.4897(5) 0.0382(17) Uani 1 1 d U . .
C19 C -0.6323(5) 0.7914(5) 0.6426(5) 0.0349(16) Uani 1 1 d U . .
H19 H -0.5966 0.7927 0.7053 0.042 Uiso 1 1 calc R . .
C20 C -0.7012(5) 0.6789(4) 0.5267(4) 0.0313(15) Uani 1 1 d U . .
H20 H -0.7609 0.6445 0.4881 0.038 Uiso 1 1 calc R . .
C21 C -0.7845(6) 0.8483(5) 0.4703(5) 0.0399(17) Uani 1 1 d U . .
H21 H -0.8304 0.8364 0.4063 0.048 Uiso 1 1 calc R . .
C22 C -0.3848(6) 0.5900(5) 0.6829(5) 0.0408(17) Uani 1 1 d U . .
H22 H -0.4094 0.6092 0.7203 0.049 Uiso 1 1 calc R . .
C24 C -0.2550(5) 0.5236(5) 0.6617(5) 0.0335(15) Uani 1 1 d U . .
C25 C -0.6739(5) 0.7343(5) 0.4685(5) 0.0361(16) Uani 1 1 d U . .
H25 H -0.7217 0.7248 0.4045 0.043 Uiso 1 1 calc R . .
C26 C -0.2923(6) 0.5510(5) 0.7197(5) 0.0411(18) Uani 1 1 d U . .
H26 H -0.2546 0.5426 0.7817 0.049 Uiso 1 1 calc R . .
C27 C -0.4418(5) 0.6011(5) 0.5907(5) 0.0353(16) Uani 1 1 d U . .
C28 C -0.4060(6) 0.5754(5) 0.5335(5) 0.0424(18) Uani 1 1 d U . .
H28 H -0.4445 0.5836 0.4715 0.051 Uiso 1 1 calc R . .
C29 C -0.9214(6) 1.2375(6) 0.6929(6) 0.048(2) Uani 1 1 d U . .
C30 C -0.9243(6) 1.1518(6) 0.5663(6) 0.048(2) Uani 1 1 d U . .
H30 H -0.9602 1.1961 0.5271 0.058 Uiso 1 1 calc R . .
C32 C -0.9050(6) 1.0778(5) 0.5322(5) 0.0435(18) Uani 1 1 d U . .
H32 H -0.9300 1.0719 0.4704 0.052 Uiso 1 1 calc R . .
C33 C -0.6749(5) 0.8285(5) 0.4929(5) 0.0387(17) Uani 1 1 d U . .
H33 H -0.6535 0.8657 0.4590 0.046 Uiso 1 1 calc R . .
C34 C -0.6117(5) 0.6211(5) 0.5782(5) 0.0344(16) Uani 1 1 d U . .
C35 C -0.7970(6) 0.9378(5) 0.4904(5) 0.0386(17) Uani 1 1 d U . .
C36 C -0.6087(6) 0.8395(5) 0.5920(5) 0.0413(18) Uani 1 1 d U . .
H36 H -0.5546 0.8774 0.6163 0.050 Uiso 1 1 calc R . .
C37 C -0.8916(7) 1.1609(6) 0.6559(6) 0.053(2) Uani 1 1 d U . .
C38 C -0.8489(6) 1.0134(5) 0.5900(5) 0.0447(19) Uani 1 1 d U . .
C39 C -0.8333(7) 1.0942(7) 0.7143(7) 0.063(2) Uani 1 1 d U . .
H39 H -0.8088 1.0998 0.7760 0.076 Uiso 1 1 calc R . .
C42 C -0.8123(7) 1.0218(6) 0.6816(6) 0.059(2) Uani 1 1 d U . .
H42 H -0.7736 0.9786 0.7208 0.071 Uiso 1 1 calc R . .
C44 C -0.2006(10) 0.6245(9) 0.4099(9) 0.039(3) Uani 0.50 1 d PDU . .
H44 H -0.1618 0.6033 0.3856 0.047 Uiso 0.25 1 calc PR C 1
H44A H -0.1447 0.6303 0.4016 0.047 Uiso 0.25 1 calc PR C 2
N2 N -0.2858(15) 0.6840(15) 0.3528(13) 0.035(5) Uani 0.25 1 d PDU B 1
N4 N -0.5391(5) 0.6409(4) 0.5532(4) 0.0371(14) Uani 1 1 d U . .
N6 N -0.8291(5) 0.9373(4) 0.5562(4) 0.0407(15) Uani 1 1 d U . .
N56 N -0.2897(12) 0.6429(15) 0.3343(12) 0.028(5) Uani 0.25 1 d PDU A 2
O1 O -0.0746(3) 0.4097(2) 0.4695(2) 0.0178(8) Uani 1 1 d U . .
O2 O -0.6023(4) 0.5666(4) 0.6322(4) 0.0449(13) Uani 1 1 d U . .
O3 O -0.0138(12) 0.6331(10) 0.6859(11) 0.079(4) Uani 0.50 1 d PU B .
H3A H -0.0232 0.6877 0.6604 0.119 Uiso 0.50 1 d PR . .
H3B H -0.0555 0.6320 0.7123 0.119 Uiso 0.50 1 d PR . .
O7 O -0.8633(4) 0.8383(4) 0.6380(4) 0.0492(14) Uani 1 1 d U . .
O10 O -0.5178(4) 0.7360(4) 0.4607(4) 0.0545(15) Uani 1 1 d U . .
O14 O -0.8798(5) 1.2493(4) 0.7750(4) 0.0600(16) Uani 1 1 d U . .
O23 O -0.9856(4) 1.2874(4) 0.6357(4) 0.0529(15) Uani 1 1 d U . .
O31 O -0.7815(5) 1.0013(4) 0.4598(4) 0.0631(17) Uani 1 1 d U . .
O41 O -0.1817(9) 0.6051(8) 0.4761(8) 0.054(3) Uani 0.50 1 d PU B .
O55 O -0.1306(3) 0.4499(3) 0.6457(3) 0.0317(10) Uani 1 1 d U B .
O59 O -0.1065(4) 0.4636(3) 0.7836(3) 0.0409(12) Uani 1 1 d U . .
Cd1 Cd 0.0000 0.36185(4) 0.7500 0.0292(3) Uani 1 2 d SU . .
Cd2 Cd -0.04018(8) 0.52570(7) 0.58591(7) 0.0362(3) Uani 0.50 1 d PU . .

loop_
_atom_site_aniso_label
_atom_site_aniso_U_11
_atom_site_aniso_U_22
_atom_site_aniso_U_33
_atom_site_aniso_U_23
_atom_site_aniso_U_13
_atom_site_aniso_U_12
C1 0.038(7) 0.038(7) 0.038(7) 0.0001(10) 0.018(4) 0.0000(10)
C4 0.059(9) 0.059(9) 0.059(9) 0.0000(10) 0.029(4) 0.0002(10)
C7 0.051(8) 0.051(8) 0.051(8) 0.0002(10) 0.025(4) 0.0000(10)
C8 0.0320(17) 0.0314(17) 0.0329(17) -0.0004(10) 0.0152(11) 0.0002(9)
C9 0.054(9) 0.054(9) 0.054(9) 0.0000(10) 0.026(5) 0.0000(10)
C11 0.0306(17) 0.0312(17) 0.0314(17) -0.0006(9) 0.0150(11) 0.0001(9)
C12 0.0381(19) 0.0383(19) 0.0383(19) -0.0005(10) 0.0191(12) 0.0016(10)
C16 0.0364(18) 0.0374(19) 0.0379(19) -0.0005(10) 0.0184(11) 0.0004(10)
C17 0.0339(18) 0.0347(18) 0.0348(18) -0.0007(10) 0.0168(11) -0.0001(10)
C18 0.0383(18) 0.0388(19) 0.0383(18) 0.0003(10) 0.0193(12) 0.0011(10)
C19 0.0343(18) 0.0357(18) 0.0349(18) -0.0016(10) 0.0170(11) 0.0008(10)
C20 0.0316(17) 0.0317(17) 0.0310(17) -0.0009(10) 0.0156(11) 0.0006(9)
C21 0.0395(19) 0.0401(19) 0.0402(19) -0.0005(10) 0.0195(12) 0.0004(10)
C22 0.0409(19) 0.041(2) 0.0408(19) -0.0006(10) 0.0204(12) 0.0013(10)
C24 0.0337(17) 0.0338(18) 0.0335(17) -0.0004(10) 0.0167(11) 0.0009(10)
C25 0.0360(18) 0.0365(18) 0.0357(18) -0.0003(10) 0.0175(11) 0.0011(10)
C26 0.0414(19) 0.042(2) 0.0408(19) -0.0003(10) 0.0203(12) 0.0006(10)
C27 0.0353(18) 0.0358(18) 0.0352(18) -0.0006(10) 0.0176(11) 0.0017(10)
C28 0.043(2) 0.043(2) 0.041(2) -0.0005(10) 0.0209(12) 0.0021(10)
C29 0.048(2) 0.047(2) 0.048(2) -0.0014(10) 0.0220(13) 0.0010(10)
C30 0.048(2) 0.048(2) 0.049(2) -0.0007(10) 0.0233(13) 0.0008(10)
C32 0.043(2) 0.043(2) 0.044(2) -0.0008(10) 0.0209(12) 0.0008(10)
C33 0.0382(19) 0.0394(19) 0.0392(19) 0.0003(10) 0.0195(12) 0.0005(10)
C34 0.0345(18) 0.0345(18) 0.0342(18) -0.0005(10) 0.0167(11) 0.0010(10)
C35 0.0381(19) 0.0386(19) 0.0397(19) 0.0003(10) 0.0194(12) -0.0003(10)
C36 0.0407(19) 0.041(2) 0.042(2) -0.0011(10) 0.0200(12) 0.0002(10)
C37 0.053(2) 0.052(2) 0.053(2) -0.0010(10) 0.0248(13) 0.0008(10)
C38 0.044(2) 0.045(2) 0.045(2) -0.0011(10) 0.0219(12) 0.0010(10)
C39 0.064(3) 0.063(3) 0.063(3) -0.0014(10) 0.0303(15) 0.0015(10)
C42 0.059(2) 0.059(3) 0.059(2) -0.0008(10) 0.0284(14) 0.0012(10)
C44 0.039(3) 0.039(3) 0.039(3) 0.0001(10) 0.0193(18) -0.0002(10)
N2 0.035(5) 0.035(5) 0.035(5) -0.0002(10) 0.017(3) -0.0005(10)
N4 0.0375(16) 0.0379(17) 0.0367(16) -0.0001(9) 0.0188(11) 0.0020(9)
N6 0.0404(17) 0.0400(17) 0.0415(17) -0.0005(9) 0.0199(11) 0.0009(9)
N56 0.028(5) 0.028(5) 0.028(5) 0.0003(10) 0.014(2) -0.0001(10)
O1 0.0182(11) 0.0208(12) 0.0165(11) -0.0002(8) 0.0101(8) -0.0022(8)
O2 0.0455(15) 0.0455(16) 0.0445(15) 0.0004(9) 0.0226(10) 0.0011(9)
O3 0.080(4) 0.080(4) 0.080(4) -0.0006(10) 0.039(2) 0.0006(10)
O7 0.0488(16) 0.0499(16) 0.0499(16) -0.0010(9) 0.0250(10) 0.0010(9)
O10 0.0543(17) 0.0558(17) 0.0553(17) 0.0020(10) 0.0282(11) 0.0025(9)
O14 0.0598(18) 0.0581(18) 0.0598(18) -0.0024(10) 0.0275(11) 0.0026(10)
O23 0.0519(17) 0.0510(17) 0.0532(17) -0.0022(9) 0.0237(11) 0.0028(9)
O31 0.0631(19) 0.0629(19) 0.0650(19) 0.0002(10) 0.0326(12) 0.0012(10)
O41 0.054(3) 0.055(3) 0.055(3) 0.0001(10) 0.0272(17) 0.0008(10)
O55 0.0311(13) 0.0323(14) 0.0321(13) -0.0002(9) 0.0157(9) 0.0005(9)
O59 0.0407(15) 0.0417(15) 0.0411(15) -0.0006(9) 0.0205(10) 0.0014(9)
Cd1 0.0247(4) 0.0215(4) 0.0296(4) 0.000 0.0040(3) 0.000
Cd2 0.0363(5) 0.0399(6) 0.0370(5) 0.0046(4) 0.0213(4) 0.0015(4)

loop_
_atom_type_symbol
_atom_type_description
_atom_type_scat_dispersion_real
_atom_type_scat_dispersion_imag
_atom_type_scat_source
C C 0.0033 0.0016 'International Tables Vol C Tables 4.2.6.8 and 6.1.1.4'
H H 0.0000 0.0000 'International Tables Vol C Tables 4.2.6.8 and 6.1.1.4'
Cd Cd -0.8075 1.2024 'International Tables Vol C Tables 4.2.6.8 and 6.1.1.4'
N N 0.0061 0.0033 'International Tables Vol C Tables 4.2.6.8 and 6.1.1.4'
O O 0.0106 0.0060 'International Tables Vol C Tables 4.2.6.8 and 6.1.1.4'

loop_
_geom_angle_atom_site_label_1
_geom_angle_atom_site_label_2
_geom_angle_atom_site_label_3
_geom_angle
_geom_angle_site_symmetry_1
_geom_angle_site_symmetry_3
C24 C8 Cd1 168.0(5) . .
O55 C8 C24 119.1(6) . .
O55 C8 O59 123.9(6) . .
O55 C8 Cd1 58.2(4) . .
O59 C8 C24 116.8(6) . .
O59 C8 Cd1 66.2(4) . .
C19 C11 C17 107.1(6) . .
C19 C11 C20 108.0(6) . .
C20 C11 C17 105.9(5) . .
C24 C12 C28 120.6(7) . .
N6 C16 C17 108.5(6) . .
O7 C16 C17 127.0(7) . .
O7 C16 N6 124.4(7) . .
C16 C17 C11 112.0(6) . .
C16 C17 C21 104.8(6) . .
C21 C17 C11 110.1(6) . .
N4 C18 C25 108.6(6) . .
O10 C18 C25 127.7(7) . .
O10 C18 N4 123.7(7) . .
C36 C19 C11 114.2(7) . .
C25 C20 C11 110.7(6) . .
C34 C20 C11 111.7(6) . .
C34 C20 C25 105.4(6) . .
C17 C21 C33 109.4(6) . .
C35 C21 C17 106.5(6) . .
C35 C21 C33 112.2(6) . .
C26 C22 C27 120.5(7) . .
C12 C24 C8 118.6(6) . .
C12 C24 C26 119.9(7) . .
C26 C24 C8 121.4(6) . .
C18 C25 C20 105.5(6) . .
C18 C25 C33 111.3(6) . .
C20 C25 C33 109.4(6) . .
C22 C26 C24 119.0(7) . .
C22 C27 C28 121.1(7) . .
C22 C27 N4 119.8(7) . .
C28 C27 N4 119.1(6) . .
C27 C28 C12 118.8(7) . .
C37 C29 Cd1 171.7(6) . 1_465
O14 C29 C37 119.6(8) . .
O14 C29 O23 123.9(8) . .
O14 C29 Cd1 63.7(5) . 1_465
O23 C29 C37 116.5(7) . .
O23 C29 Cd1 61.2(4) . 1_465
C37 C30 C32 121.2(8) . .
C38 C32 C30 119.8(8) . .
C25 C33 C21 106.1(6) . .
C36 C33 C21 108.0(6) . .
C36 C33 C25 109.0(6) . .
N4 C34 C20 108.2(6) . .
O2 C34 C20 127.1(7) . .
O2 C34 N4 124.7(7) . .
N6 C35 C21 108.1(6) . .
O31 C35 C21 127.7(7) . .
O31 C35 N6 124.2(7) . .
C19 C36 C33 115.0(7) . .
C30 C37 C29 121.6(8) . .
C30 C37 C39 118.1(9) . .
C39 C37 C29 120.2(8) . .
C32 C38 C42 120.2(8) . .
C32 C38 N6 120.5(7) . .
C42 C38 N6 119.3(8) . .
C42 C39 C37 121.2(10) . .
C39 C42 C38 119.5(9) . .
N56 C44 N2 27.9(11) . .
O41 C44 N2 124.4(16) . .
O41 C44 N56 133.5(17) . .
C9 N2 C4 120(2) . .
C9 N2 C44 121(2) . .
C44 N2 C4 119(2) . .
C18 N4 C27 123.3(6) . .
C18 N4 C34 112.3(6) . .
C34 N4 C27 124.3(6) . .
C16 N6 C35 112.1(6) . .
C16 N6 C38 125.4(7) . .
C38 N6 C35 122.5(7) . .
C1 N56 C7 120(2) . .
C44 N56 C1 124(2) . .
C44 N56 C7 116(2) . .
Cd2 O1 Cd2 94.92(13) . 3_566
C29 O14 Cd1 89.1(5) . 1_465
C29 O23 Cd1 91.1(5) . 1_465
C44 O41 Cd2 130.6(12) . .
C8 O55 Cd1 96.1(4) . .
C8 O55 Cd2 126.6(4) . .
Cd1 O55 Cd2 99.41(17) . .
C8 O59 Cd1 85.9(4) . .
C8 O59 Cd2 136.7(5) . 2_556
Cd2 O59 Cd1 93.16(17) 2_556 .
C8 Cd1 C8 98.3(3) 2_556 .
C29 Cd1 C8 97.3(2) 1_645 2_556
C29 Cd1 C8 144.8(2) 2_446 2_556
C29 Cd1 C8 144.8(2) 1_645 .
C29 Cd1 C8 97.3(2) 2_446 .
C29 Cd1 C29 87.7(4) 2_446 1_645
O14 Cd1 C8 87.9(2) 1_645 2_556
O14 Cd1 C8 171.3(2) 2_446 2_556
O14 Cd1 C8 171.3(2) 1_645 .
O14 Cd1 C8 87.9(2) 2_446 .
O14 Cd1 C29 27.2(2) 1_645 1_645
O14 Cd1 C29 80.8(2) 1_645 2_446
O14 Cd1 C29 27.2(2) 2_446 2_446
O14 Cd1 C29 80.8(2) 2_446 1_645
O14 Cd1 O14 86.6(3) 2_446 1_645
O14 Cd1 O59 89.3(2) 2_446 .
O14 Cd1 O59 158.51(19) 1_645 .
O14 Cd1 O59 89.3(2) 1_645 2_556
O14 Cd1 O59 158.51(19) 2_446 2_556
O23 Cd1 C8 117.9(2) 2_446 2_556
O23 Cd1 C8 117.9(2) 1_645 .
O23 Cd1 C8 100.2(2) 2_446 .
O23 Cd1 C8 100.2(2) 1_645 2_556
O23 Cd1 C29 100.1(2) 2_446 1_645
O23 Cd1 C29 27.7(2) 1_645 1_645
O23 Cd1 C29 100.1(2) 1_645 2_446
O23 Cd1 C29 27.7(2) 2_446 2_446
O23 Cd1 O14 82.1(2) 2_446 1_645
O23 Cd1 O14 54.6(2) 1_645 1_645
O23 Cd1 O14 54.6(2) 2_446 2_446
O23 Cd1 O14 82.1(2) 1_645 2_446
O23 Cd1 O23 121.0(3) 1_645 2_446
O23 Cd1 O59 145.34(18) 2_446 2_556
O23 Cd1 O59 78.39(19) 2_446 .
O23 Cd1 O59 145.34(18) 1_645 .
O23 Cd1 O59 78.39(19) 1_645 2_556
O55 Cd1 C8 25.68(18) 2_556 2_556
O55 Cd1 C8 25.68(18) . .
O55 Cd1 C8 97.77(18) 2_556 .
O55 Cd1 C8 97.77(18) . 2_556
O55 Cd1 C29 120.6(2) . 1_645
O55 Cd1 C29 109.6(2) 2_556 1_645
O55 Cd1 C29 109.6(2) . 2_446
O55 Cd1 C29 120.6(2) 2_556 2_446
O55 Cd1 O14 147.58(19) . 1_645
O55 Cd1 O14 90.45(19) 2_556 1_645
O55 Cd1 O14 147.58(19) 2_556 2_446
O55 Cd1 O14 90.45(19) . 2_446
O55 Cd1 O23 121.67(18) 2_556 1_645
O55 Cd1 O23 121.67(18) . 2_446
O55 Cd1 O23 92.98(18) 2_556 2_446
O55 Cd1 O23 92.98(18) . 1_645
O55 Cd1 O55 108.3(2) 2_556 .
O55 Cd1 O59 53.41(16) 2_556 2_556
O55 Cd1 O59 81.83(16) 2_556 .
O55 Cd1 O59 81.83(16) . 2_556
O55 Cd1 O59 53.41(16) . .
O59 Cd1 C8 93.39(19) 2_556 .
O59 Cd1 C8 27.87(18) . .
O59 Cd1 C8 27.87(18) 2_556 2_556
O59 Cd1 C8 93.39(19) . 2_556
O59 Cd1 C29 85.9(2) . 2_446
O59 Cd1 C29 168.6(2) 2_556 2_446
O59 Cd1 C29 85.9(2) 2_556 1_645
O59 Cd1 C29 168.6(2) . 1_645
O59 Cd1 O59 101.8(2) . 2_556
O1 Cd2 O1 85.08(13) . 3_566
O3 Cd2 O1 94.5(4) . 3_566
O3 Cd2 O1 177.7(4) . .
O3 Cd2 O41 87.8(5) . .
O3 Cd2 O55 88.8(4) . .
O3 Cd2 O59 82.4(4) . 2_556
O41 Cd2 O1 91.2(3) . 3_566
O41 Cd2 O1 89.9(3) . .
O41 Cd2 O59 170.1(3) . 2_556
O55 Cd2 O1 91.92(14) . .
O55 Cd2 O1 172.09(15) . 3_566
O55 Cd2 O41 96.1(3) . .
O55 Cd2 O59 82.83(16) . 2_556
O59 Cd2 O1 90.46(15) 2_556 3_566
O59 Cd2 O1 99.87(15) 2_556 .

loop_
_geom_bond_atom_site_label_1
_geom_bond_atom_site_label_2
_geom_bond_distance
_geom_bond_site_symmetry_2
C1 N56 1.455(18) .
C4 N2 1.508(19) .
C7 N56 1.472(18) .
C8 C24 1.508(10) .
C8 O55 1.199(8) .
C8 O59 1.290(8) .
C8 Cd1 2.752(7) .
C9 N2 1.495(18) .
C11 C17 1.556(9) .
C11 C19 1.508(10) .
C11 C20 1.534(10) .
C12 C24 1.375(10) .
C12 C28 1.392(11) .
C16 C17 1.510(10) .
C16 N6 1.381(10) .
C16 O7 1.221(9) .
C17 C21 1.518(11) .
C18 C25 1.498(10) .
C18 N4 1.393(10) .
C18 O10 1.212(9) .
C19 C36 1.316(11) .
C20 C25 1.515(10) .
C20 C34 1.505(10) .
C21 C33 1.544(10) .
C21 C35 1.475(11) .
C22 C26 1.370(11) .
C22 C27 1.382(10) .
C24 C26 1.421(10) .
C25 C33 1.534(10) .
C27 C28 1.385(11) .
C27 N4 1.434(9) .
C29 C37 1.521(13) .
C29 O14 1.232(10) .
C29 O23 1.256(10) .
C29 Cd1 2.698(9) 1_465
C30 C32 1.389(12) .
C30 C37 1.358(12) .
C32 C38 1.374(11) .
C33 C36 1.491(10) .
C34 N4 1.396(9) .
C34 O2 1.209(9) .
C35 N6 1.419(10) .
C35 O31 1.198(10) .
C37 C39 1.413(13) .
C38 C42 1.380(12) .
C38 N6 1.416(10) .
C39 C42 1.365(14) .
C44 N2 1.502(16) .
C44 N56 1.367(16) .
C44 O41 1.060(17) .
O1 Cd2 2.558(4) 3_566
O1 Cd2 2.543(4) .
O3 Cd2 2.281(16) .
O14 Cd1 2.419(6) 1_465
O23 Cd1 2.364(6) 1_465
O41 Cd2 2.392(12) .
O55 Cd1 2.353(5) .
O55 Cd2 2.383(5) .
O59 Cd1 2.524(5) .
O59 Cd2 2.449(5) 2_556
Cd1 C8 2.752(7) 2_556
Cd1 C29 2.698(9) 2_446
Cd1 C29 2.698(9) 1_645
Cd1 O14 2.419(6) 1_645
Cd1 O14 2.419(6) 2_446
Cd1 O23 2.364(6) 1_645
Cd1 O23 2.364(6) 2_446
Cd1 O55 2.353(5) 2_556
Cd1 O59 2.524(5) 2_556
Cd2 O1 2.558(4) 3_566
Cd2 O59 2.449(5) 2_556

loop_
_platon_squeeze_void_nr
_platon_squeeze_void_average_x
_platon_squeeze_void_average_y
_platon_squeeze_void_average_z
_platon_squeeze_void_volume
_platon_squeeze_void_count_electrons
_platon_squeeze_void_content
1 -0.029 0.000 0.233 957 106 ' '
